data_7017771
loop_
_publ_author_name
'Lincke, J\"org'
'L\"assig, Daniel'
'Stein, Karolin'
'Moellmer, Jens'
'Kuttatheyil, Anusree Viswanath'
'Reichenbach, Christian'
'Moeller, Andreas'
'Staudt, Reiner'
'Kalies, Grit'
'Bertmer, Marko'
'Krautscheid, Harald'

_publ_section_title
;
 A novel Zn(4)O-based triazolyl benzoate MOF: synthesis, crystal
 structure, adsorption properties and solid state 13C NMR investigations.
;
_journal_issue 3
_journal_name_full 'Dalton transactions (Cambridge, England : 2003)'
_journal_page_first 817
_journal_page_last 824
_journal_paper_doi 10.1039/c1dt11431j
_journal_volume 41
_journal_year 2012
_chemical_formula_moiety 'C78 H54 N18 O13 Zn4'
_chemical_formula_sum 'C78 H54 N18 O13 Zn4'
_chemical_formula_weight 1712.87
_chemical_name_common '[Zn4O{(Metrz-pba)2mPh}3]'
_chemical_name_systematic
;
?
;
_space_group_IT_number 159
_symmetry_cell_setting trigonal
_symmetry_Int_Tables_number 159
_symmetry_space_group_name_Hall 'P 3 -2c'
_symmetry_space_group_name_H-M 'P 3 1 c'
_atom_sites_solution_hydrogens geom
_atom_sites_solution_primary direct
_atom_sites_solution_secondary difmap
_audit_creation_method SHELXL-97
_cell_angle_alpha 90.00
_cell_angle_beta 90.00
_cell_angle_gamma 120.00
_cell_formula_units_Z 2
_cell_length_a 19.2401(8)
_cell_length_b 19.2401(8)
_cell_length_c 17.8208(9)
_cell_measurement_reflns_used 29021
_cell_measurement_temperature 180(2)
_cell_measurement_theta_max 26.00
_cell_measurement_theta_min 1.04
_cell_volume 5713.1(4)
_computing_cell_refinement 'STOE X-AREA'
_computing_data_collection 'STOE X-AREA'
_computing_data_reduction 'STOE X-AREA, STOE X-RED'
_computing_molecular_graphics 'DIAMOND 3.2'
_computing_publication_material 'WinGX publication routines (Farrugia, 1999)'
_computing_structure_refinement 'SHELXL-97 Sheldrick, G. M. (2008) Acta Cryst.'
_computing_structure_solution 'SHELXS-97 Sheldrick, G. M. (2008) Acta Cryst.'
_diffrn_ambient_temperature 180(2)
_diffrn_detector_area_resol_mean 6.67
_diffrn_measured_fraction_theta_full 0.999
_diffrn_measured_fraction_theta_max 0.999
_diffrn_measurement_device_type 'STOE IPDS-2T'
_diffrn_measurement_method '\w scans'
_diffrn_radiation_monochromator graphite
_diffrn_radiation_source 'fine-focus sealed tube'
_diffrn_radiation_type MoK\a
_diffrn_radiation_wavelength 0.71073
_diffrn_reflns_av_R_equivalents 0.0553
_diffrn_reflns_av_sigmaI/netI 0.0383
_diffrn_reflns_limit_h_max 23
_diffrn_reflns_limit_h_min -23
_diffrn_reflns_limit_k_max 21
_diffrn_reflns_limit_k_min -23
_diffrn_reflns_limit_l_max 21
_diffrn_reflns_limit_l_min -21
_diffrn_reflns_number 24961
_diffrn_reflns_theta_full 25.99
_diffrn_reflns_theta_max 26.00
_diffrn_reflns_theta_min 1.04
_diffrn_standards_number none
_exptl_absorpt_coefficient_mu 0.880
_exptl_absorpt_correction_type none
_exptl_crystal_colour colourless
_exptl_crystal_density_diffrn 0.996
_exptl_crystal_density_method 'not measured'
_exptl_crystal_description prism
_exptl_crystal_F_000 1744
_exptl_crystal_size_max 0.50
_exptl_crystal_size_mid 0.36
_exptl_crystal_size_min 0.29
_refine_diff_density_max 0.374
_refine_diff_density_min -0.521
_refine_diff_density_rms 0.074
_refine_ls_abs_structure_details 'Flack H D (1983), Acta Cryst. A39, 876-881'
_refine_ls_abs_structure_Flack -0.006(9)
_refine_ls_extinction_coef 0.0083(5)
_refine_ls_extinction_expression Fc^*^=kFc[1+0.001xFc^2^\l^3^/sin(2\q)]^-1/4^
_refine_ls_extinction_method SHELXL
_refine_ls_goodness_of_fit_ref 1.079
_refine_ls_hydrogen_treatment constr
_refine_ls_matrix_type full
_refine_ls_number_parameters 343
_refine_ls_number_reflns 7490
_refine_ls_number_restraints 1
_refine_ls_restrained_S_all 1.078
_refine_ls_R_factor_all 0.0372
_refine_ls_R_factor_gt 0.0345
_refine_ls_shift/su_max 0.001
_refine_ls_shift/su_mean 0.000
_refine_ls_structure_factor_coef Fsqd
_refine_ls_weighting_details 'calc w=1/[\s^2^(Fo^2^)+(0.0574P)^2^+0.0000P] where P=(Fo^2^+2Fc^2^)/3'
_refine_ls_weighting_scheme calc
_refine_ls_wR_factor_gt 0.0876
_refine_ls_wR_factor_ref 0.0889
_reflns_number_gt 6941
_reflns_number_total 7490
_reflns_threshold_expression >2sigma(I)
_cod_data_source_file c1dt11431j.txt
_cod_data_source_block 1
_cod_original_sg_symbol_Hall P3-2c
_cod_original_sg_symbol_H-M P31c
_cod_database_code 7017771

loop_
_symmetry_equiv_pos_as_xyz
'x, y, z'
'-y, x-y, z'
'y, x, z+1/2'
'-x+y, -x, z'
'-x, -x+y, z+1/2'
'x-y, -y, z+1/2'

loop_
_atom_site_label
_atom_site_type_symbol
_atom_site_fract_x
_atom_site_fract_y
_atom_site_fract_z
_atom_site_U_iso_or_equiv
_atom_site_adp_type
_atom_site_occupancy
_atom_site_symmetry_multiplicity
_atom_site_calc_flag
_atom_site_refinement_flags
C1 C 0.53193(17) 0.36212(17) 0.60689(15) 0.0372(6) Uani 1 1 d .
C2 C 0.49924(17) 0.40690(18) 0.65005(15) 0.0402(6) Uani 1 1 d .
C3 C 0.5322(3) 0.4389(3) 0.7196(3) 0.0892(18) Uani 1 1 d .
H3 H 0.5745 0.4321 0.7388 0.107 Uiso 1 1 calc R
C4 C 0.5043(3) 0.4802(4) 0.7611(3) 0.0956(18) Uani 1 1 d .
H4 H 0.5266 0.5009 0.8090 0.115 Uiso 1 1 calc R
C5 C 0.44335(18) 0.4916(2) 0.73239(18) 0.0477(7) Uani 1 1 d .
C6 C 0.4099(2) 0.4608(2) 0.66335(18) 0.0492(7) Uani 1 1 d .
H6 H 0.3682 0.4684 0.6439 0.059 Uiso 1 1 calc R
C7 C 0.4384(2) 0.4180(2) 0.62212(18) 0.0462(7) Uani 1 1 d .
H7 H 0.4156 0.3963 0.5745 0.055 Uiso 1 1 calc R
C8 C 0.3272(2) 0.4109(2) 0.8626(3) 0.0651(10) Uani 1 1 d .
H8A H 0.2913 0.4001 0.9055 0.098 Uiso 1 1 calc R
H8B H 0.3699 0.3997 0.8766 0.098 Uiso 1 1 calc R
H8C H 0.2965 0.3765 0.8204 0.098 Uiso 1 1 calc R
C9 C 0.36327(17) 0.49660(17) 0.84022(16) 0.0405(6) Uani 1 1 d .
C10 C 0.43525(16) 0.61196(17) 0.78147(15) 0.0361(6) Uani 1 1 d .
C11 C 0.70296(18) 0.56446(19) 0.45654(17) 0.0430(6) Uani 1 1 d .
C12 C 0.65129(17) 0.60370(17) 0.45707(16) 0.0391(6) Uani 1 1 d .
C13 C 0.6817(2) 0.6808(2) 0.4277(2) 0.0537(8) Uani 1 1 d .
H13 H 0.7341 0.7078 0.4068 0.064 Uiso 1 1 calc R
C14 C 0.6356(2) 0.7186(2) 0.4289(2) 0.0539(8) Uani 1 1 d .
H14 H 0.6570 0.7714 0.4095 0.065 Uiso 1 1 calc R
C15 C 0.55894(17) 0.67889(17) 0.45849(16) 0.0383(6) Uani 1 1 d .
C16 C 0.52587(18) 0.60065(18) 0.48567(17) 0.0411(6) Uani 1 1 d .
H16 H 0.4725 0.5729 0.5045 0.049 Uiso 1 1 calc R
C17 C 0.57288(18) 0.56396(17) 0.48465(17) 0.0415(6) Uani 1 1 d .
H17 H 0.5509 0.5108 0.5032 0.050 Uiso 1 1 calc R
C18 C 0.4829(3) 0.7238(3) 0.3255(2) 0.0654(10) Uani 1 1 d .
H18A H 0.4470 0.7362 0.2968 0.098 Uiso 1 1 calc R
H18B H 0.4658 0.6668 0.3198 0.098 Uiso 1 1 calc R
H18C H 0.5379 0.7565 0.3069 0.098 Uiso 1 1 calc R
C19 C 0.4798(2) 0.74197(19) 0.40624(18) 0.0450(7) Uani 1 1 d .
C20 C 0.49313(18) 0.74494(18) 0.52835(17) 0.0416(6) Uani 1 1 d .
C21 C 0.51951(19) 0.73580(19) 0.60423(17) 0.0441(6) Uani 1 1 d .
C22 C 0.5982(2) 0.7861(3) 0.6257(2) 0.0856(15) Uani 1 1 d .
H22 H 0.6354 0.8240 0.5911 0.103 Uiso 1 1 calc R
C23 C 0.6230(3) 0.7813(4) 0.6972(3) 0.132(3) Uani 1 1 d .
H23 H 0.6768 0.8172 0.7119 0.159 Uiso 1 1 calc R
C24 C 0.5700(2) 0.7242(4) 0.7481(2) 0.0975(19) Uani 1 1 d .
H24 H 0.5877 0.7209 0.7971 0.117 Uiso 1 1 calc R
C25 C 0.49118(18) 0.67231(19) 0.72671(16) 0.0418(6) Uani 1 1 d .
C26 C 0.46592(18) 0.67853(18) 0.65503(16) 0.0393(6) Uani 1 1 d .
H26 H 0.4118 0.6436 0.6405 0.047 Uiso 1 1 calc R
N1 N 0.35576(13) 0.55240(13) 0.87471(12) 0.0334(5) Uani 1 1 d .
N2 N 0.40161(14) 0.62591(13) 0.83869(13) 0.0368(5) Uani 1 1 d .
N3 N 0.41226(16) 0.53101(15) 0.77927(15) 0.0466(6) Uani 1 1 d .
N4 N 0.4433(2) 0.77897(19) 0.43395(17) 0.0571(7) Uani 1 1 d .
N5 N 0.45178(18) 0.78020(19) 0.51280(16) 0.0552(7) Uani 1 1 d .
N6 N 0.51329(15) 0.71979(15) 0.46375(13) 0.0387(5) Uani 1 1 d .
O1 O 0.6667 0.3333 0.49218(16) 0.0283(6) Uani 1 3 d S
O2 O 0.58291(14) 0.35058(15) 0.64204(11) 0.0482(5) Uani 1 1 d .
O3 O 0.50717(12) 0.33915(12) 0.54142(11) 0.0387(4) Uani 1 1 d .
O4 O 0.67273(13) 0.49571(12) 0.48802(12) 0.0452(5) Uani 1 1 d .
O5 O 0.76942(15) 0.59887(17) 0.42559(15) 0.0606(6) Uani 1 1 d .
Zn1 Zn 0.6667 0.3333 0.60008(2) 0.02906(12) Uani 1 3 d S
Zn2 Zn 0.739513(16) 0.447280(16) 0.465174(15) 0.02929(9) Uani 1 1 d .

loop_
_atom_site_aniso_label
_atom_site_aniso_U_11
_atom_site_aniso_U_22
_atom_site_aniso_U_33
_atom_site_aniso_U_23
_atom_site_aniso_U_13
_atom_site_aniso_U_12
C1 0.0355(13) 0.0414(14) 0.0347(14) -0.0012(11) 0.0040(11) 0.0191(12)
C2 0.0366(14) 0.0457(15) 0.0375(14) -0.0092(12) 0.0018(11) 0.0199(12)
C3 0.075(3) 0.149(5) 0.079(3) -0.074(3) -0.038(2) 0.083(3)
C4 0.073(3) 0.153(5) 0.089(3) -0.082(3) -0.037(2) 0.077(3)
C5 0.0444(16) 0.0495(17) 0.0485(17) -0.0157(13) 0.0085(13) 0.0229(14)
C6 0.0586(19) 0.0617(19) 0.0435(16) -0.0054(14) 0.0044(14) 0.0424(17)
C7 0.0558(18) 0.0544(17) 0.0405(15) -0.0084(13) -0.0010(13) 0.0365(15)
C8 0.064(2) 0.0427(17) 0.093(3) 0.0006(18) 0.026(2) 0.0292(17)
C9 0.0409(14) 0.0383(14) 0.0450(15) -0.0046(11) 0.0086(12) 0.0219(12)
C10 0.0353(13) 0.0457(15) 0.0298(12) -0.0038(11) 0.0022(10) 0.0222(12)
C11 0.0438(16) 0.0502(16) 0.0411(15) -0.0045(13) -0.0055(13) 0.0280(14)
C12 0.0394(14) 0.0420(14) 0.0419(14) -0.0023(12) -0.0002(11) 0.0250(12)
C13 0.0447(17) 0.0514(18) 0.071(2) 0.0150(16) 0.0218(15) 0.0282(15)
C14 0.0530(18) 0.0446(17) 0.072(2) 0.0191(15) 0.0206(16) 0.0307(15)
C15 0.0451(15) 0.0430(14) 0.0358(13) 0.0003(11) 0.0018(11) 0.0287(13)
C16 0.0372(14) 0.0414(15) 0.0493(16) 0.0080(12) 0.0054(12) 0.0229(12)
C17 0.0395(14) 0.0360(14) 0.0521(16) 0.0062(12) 0.0023(12) 0.0213(12)
C18 0.090(3) 0.088(3) 0.0404(18) -0.0036(17) -0.0090(18) 0.061(2)
C19 0.0541(17) 0.0491(17) 0.0422(16) 0.0056(13) -0.0006(13) 0.0335(15)
C20 0.0453(15) 0.0460(16) 0.0400(15) 0.0014(12) 0.0044(12) 0.0277(14)
C21 0.0474(16) 0.0507(17) 0.0389(15) -0.0010(13) 0.0054(13) 0.0280(14)
C22 0.053(2) 0.110(4) 0.051(2) 0.025(2) 0.0050(17) 0.008(2)
C23 0.052(2) 0.177(6) 0.065(3) 0.043(3) -0.012(2) -0.019(3)
C24 0.044(2) 0.143(5) 0.048(2) 0.027(2) -0.0049(16) 0.004(2)
C25 0.0392(14) 0.0499(16) 0.0336(13) -0.0002(12) 0.0052(11) 0.0202(13)
C26 0.0397(14) 0.0408(14) 0.0410(15) 0.0000(11) 0.0043(12) 0.0228(12)
N1 0.0351(11) 0.0345(11) 0.0331(11) -0.0013(9) 0.0015(9) 0.0192(9)
N2 0.0394(12) 0.0354(11) 0.0368(11) 0.0023(9) 0.0062(9) 0.0196(10)
N3 0.0489(14) 0.0403(13) 0.0503(14) -0.0086(11) 0.0132(11) 0.0220(11)
N4 0.073(2) 0.0657(18) 0.0547(17) 0.0021(14) -0.0036(14) 0.0514(17)
N5 0.0692(19) 0.0676(18) 0.0517(15) -0.0044(14) -0.0010(13) 0.0513(16)
N6 0.0478(13) 0.0419(12) 0.0360(12) 0.0024(9) 0.0019(10) 0.0297(11)
O1 0.0285(9) 0.0285(9) 0.0278(14) 0.000 0.000 0.0142(4)
O2 0.0534(12) 0.0712(15) 0.0319(10) -0.0035(10) 0.0032(9) 0.0401(12)
O3 0.0389(10) 0.0417(10) 0.0383(10) -0.0073(8) -0.0001(8) 0.0223(8)
O4 0.0505(12) 0.0398(11) 0.0512(12) -0.0055(9) -0.0093(9) 0.0272(10)
O5 0.0541(14) 0.0800(17) 0.0644(15) 0.0081(13) 0.0120(12) 0.0460(13)
Zn1 0.03220(16) 0.03220(16) 0.0228(2) 0.000 0.000 0.01610(8)
Zn2 0.02986(15) 0.02923(15) 0.02766(14) 0.00214(11) 0.00131(11) 0.01394(12)

loop_
_atom_type_symbol
_atom_type_description
_atom_type_scat_dispersion_real
_atom_type_scat_dispersion_imag
_atom_type_scat_source
C C 0.0033 0.0016 'International Tables Vol C Tables 4.2.6.8 and 6.1.1.4'
H H 0.0000 0.0000 'International Tables Vol C Tables 4.2.6.8 and 6.1.1.4'
N N 0.0061 0.0033 'International Tables Vol C Tables 4.2.6.8 and 6.1.1.4'
O O 0.0106 0.0060 'International Tables Vol C Tables 4.2.6.8 and 6.1.1.4'
Zn Zn 0.2839 1.4301 'International Tables Vol C Tables 4.2.6.8 and 6.1.1.4'

loop_
_geom_angle_atom_site_label_1
_geom_angle_atom_site_label_2
_geom_angle_atom_site_label_3
_geom_angle
_geom_angle_site_symmetry_1
_geom_angle_site_symmetry_3
O3 C1 O2 125.9(3) . .
O3 C1 C2 118.9(2) . .
O2 C1 C2 115.3(2) . .
C7 C2 C3 119.2(3) . .
C7 C2 C1 122.1(3) . .
C3 C2 C1 118.7(3) . .
C4 C3 C2 120.7(4) . .
C4 C3 H3 119.6 . .
C2 C3 H3 119.6 . .
C3 C4 C5 119.8(4) . .
C3 C4 H4 120.1 . .
C5 C4 H4 120.1 . .
C6 C5 C4 120.5(3) . .
C6 C5 N3 121.1(3) . .
C4 C5 N3 118.2(3) . .
C5 C6 C7 119.0(3) . .
C5 C6 H6 120.5 . .
C7 C6 H6 120.5 . .
C2 C7 C6 120.7(3) . .
C2 C7 H7 119.6 . .
C6 C7 H7 119.6 . .
C9 C8 H8A 109.5 . .
C9 C8 H8B 109.5 . .
H8A C8 H8B 109.5 . .
C9 C8 H8C 109.5 . .
H8A C8 H8C 109.5 . .
H8B C8 H8C 109.5 . .
N1 C9 N3 107.9(2) . .
N1 C9 C8 127.0(3) . .
N3 C9 C8 125.1(3) . .
N2 C10 N3 109.8(2) . .
N2 C10 C25 126.3(3) . .
N3 C10 C25 123.9(2) . .
O5 C11 O4 124.3(3) . .
O5 C11 C12 119.7(3) . .
O4 C11 C12 116.1(3) . .
C13 C12 C17 118.6(3) . .
C13 C12 C11 119.6(3) . .
C17 C12 C11 121.8(3) . .
C12 C13 C14 120.5(3) . .
C12 C13 H13 119.7 . .
C14 C13 H13 119.7 . .
C15 C14 C13 119.8(3) . .
C15 C14 H14 120.1 . .
C13 C14 H14 120.1 . .
C14 C15 C16 120.9(3) . .
C14 C15 N6 119.7(3) . .
C16 C15 N6 119.4(3) . .
C15 C16 C17 118.6(3) . .
C15 C16 H16 120.7 . .
C17 C16 H16 120.7 . .
C12 C17 C16 121.5(3) . .
C12 C17 H17 119.2 . .
C16 C17 H17 119.2 . .
C19 C18 H18A 109.5 . .
C19 C18 H18B 109.5 . .
H18A C18 H18B 109.5 . .
C19 C18 H18C 109.5 . .
H18A C18 H18C 109.5 . .
H18B C18 H18C 109.5 . .
N4 C19 N6 110.1(3) . .
N4 C19 C18 125.6(3) . .
N6 C19 C18 124.3(3) . .
N5 C20 N6 110.9(3) . .
N5 C20 C21 125.9(3) . .
N6 C20 C21 123.1(3) . .
C22 C21 C26 119.3(3) . .
C22 C21 C20 119.2(3) . .
C26 C21 C20 121.4(3) . .
C23 C22 C21 120.2(4) . .
C23 C22 H22 119.9 . .
C21 C22 H22 119.9 . .
C22 C23 C24 120.8(4) . .
C22 C23 H23 119.6 . .
C24 C23 H23 119.6 . .
C25 C24 C23 119.5(4) . .
C25 C24 H24 120.2 . .
C23 C24 H24 120.2 . .
C24 C25 C26 119.5(3) . .
C24 C25 C10 119.0(3) . .
C26 C25 C10 121.4(3) . .
C25 C26 C21 120.6(3) . .
C25 C26 H26 119.7 . .
C21 C26 H26 119.7 . .
C9 N1 N2 110.1(2) . .
C9 N1 Zn2 133.8(2) . 6_565
N2 N1 Zn2 116.13(16) . 6_565
C10 N2 N1 106.2(2) . .
C9 N3 C10 106.0(2) . .
C9 N3 C5 124.8(3) . .
C10 N3 C5 128.4(3) . .
C19 N4 N5 107.0(3) . .
C20 N5 N4 107.3(3) . .
C20 N6 C19 104.7(2) . .
C20 N6 C15 126.8(2) . .
C19 N6 C15 128.4(2) . .
Zn1 O1 Zn2 104.05(8) . 4_665
Zn1 O1 Zn2 104.05(8) . .
Zn2 O1 Zn2 114.31(6) 4_665 .
Zn1 O1 Zn2 104.05(8) . 2_655
Zn2 O1 Zn2 114.31(6) 4_665 2_655
Zn2 O1 Zn2 114.31(6) . 2_655
C1 O2 Zn1 127.97(18) . .
C1 O3 Zn2 126.86(18) . 2_655
C11 O4 Zn2 109.38(19) . .
O1 Zn1 O2 112.55(6) . 2_655
O1 Zn1 O2 112.55(6) . 4_665
O2 Zn1 O2 106.22(7) 2_655 4_665
O1 Zn1 O2 112.55(6) . .
O2 Zn1 O2 106.22(7) 2_655 .
O2 Zn1 O2 106.22(7) 4_665 .
O1 Zn1 Zn2 38.655(7) . 4_665
O2 Zn1 Zn2 78.47(6) 2_655 4_665
O2 Zn1 Zn2 107.40(7) 4_665 4_665
O2 Zn1 Zn2 143.07(7) . 4_665
O1 Zn1 Zn2 38.655(7) . 2_655
O2 Zn1 Zn2 107.40(7) 2_655 2_655
O2 Zn1 Zn2 143.07(7) 4_665 2_655
O2 Zn1 Zn2 78.47(6) . 2_655
Zn2 Zn1 Zn2 65.496(12) 4_665 2_655
O1 Zn1 Zn2 38.655(7) . .
O2 Zn1 Zn2 143.07(7) 2_655 .
O2 Zn1 Zn2 78.47(6) 4_665 .
O2 Zn1 Zn2 107.40(7) . .
Zn2 Zn1 Zn2 65.496(12) 4_665 .
Zn2 Zn1 Zn2 65.496(12) 2_655 .
O4 Zn2 O1 101.84(7) . .
O4 Zn2 N1 134.52(9) . 6_664
O1 Zn2 N1 106.80(9) . 6_664
O4 Zn2 O3 106.98(8) . 4_665
O1 Zn2 O3 107.09(8) . 4_665
N1 Zn2 O3 97.51(9) 6_664 4_665
O4 Zn2 Zn1 90.17(6) . .
O1 Zn2 Zn1 37.30(8) . .
N1 Zn2 Zn1 133.11(6) 6_664 .
O3 Zn2 Zn1 77.06(6) 4_665 .

loop_
_geom_bond_atom_site_label_1
_geom_bond_atom_site_label_2
_geom_bond_distance
_geom_bond_site_symmetry_2
C1 O3 1.254(4) .
C1 O2 1.274(4) .
C1 C2 1.507(4) .
C2 C7 1.384(4) .
C2 C3 1.389(5) .
C3 C4 1.376(5) .
C3 H3 0.9500 .
C4 C5 1.394(5) .
C4 H4 0.9500 .
C5 C6 1.378(5) .
C5 N3 1.443(4) .
C6 C7 1.403(4) .
C6 H6 0.9500 .
C7 H7 0.9500 .
C8 C9 1.487(5) .
C8 H8A 0.9800 .
C8 H8B 0.9800 .
C8 H8C 0.9800 .
C9 N1 1.307(3) .
C9 N3 1.372(4) .
C10 N2 1.306(4) .
C10 N3 1.391(4) .
C10 C25 1.486(4) .
C11 O5 1.237(4) .
C11 O4 1.278(4) .
C11 C12 1.520(4) .
C12 C13 1.395(4) .
C12 C17 1.396(4) .
C13 C14 1.401(4) .
C13 H13 0.9500 .
C14 C15 1.382(4) .
C14 H14 0.9500 .
C15 C16 1.396(4) .
C15 N6 1.446(4) .
C16 C17 1.398(4) .
C16 H16 0.9500 .
C17 H17 0.9500 .
C18 C19 1.488(5) .
C18 H18A 0.9800 .
C18 H18B 0.9800 .
C18 H18C 0.9800 .
C19 N4 1.322(4) .
C19 N6 1.386(4) .
C20 N5 1.308(4) .
C20 N6 1.377(4) .
C20 C21 1.485(4) .
C21 C22 1.382(5) .
C21 C26 1.400(4) .
C22 C23 1.380(6) .
C22 H22 0.9500 .
C23 C24 1.396(6) .
C23 H23 0.9500 .
C24 C25 1.388(5) .
C24 H24 0.9500 .
C25 C26 1.393(4) .
C26 H26 0.9500 .
N1 N2 1.394(3) .
N1 Zn2 2.025(2) 6_565
N4 N5 1.414(4) .
O1 Zn1 1.923(3) .
O1 Zn2 1.9823(7) 4_665
O1 Zn2 1.9823(7) .
O1 Zn2 1.9823(7) 2_655
O2 Zn1 1.950(2) .
O3 Zn2 2.0542(18) 2_655
O4 Zn2 1.970(2) .
Zn1 O2 1.950(2) 2_655
Zn1 O2 1.950(2) 4_665
Zn1 Zn2 3.0787(4) 4_665
Zn1 Zn2 3.0787(4) 2_655
Zn1 Zn2 3.0787(4) .
Zn2 N1 2.025(2) 6_664
Zn2 O3 2.0542(18) 4_665
